data_7103187
loop_
_publ_author_name
'Shimakoshi, Hisashi'
'Baba, Tatsushi'
'Iseki, Yusuke'
'Aritome, Isao'
'Endo, Ayataka'
'Adachi, Chihaya'
'Hisaeda, Yoshio'

_publ_section_title
;
 Photophysical and photosensitizing properties of brominated
 porphycenes.
;
_journal_issue 25
_journal_name_full 'Chemical communications (Cambridge, England)'
_journal_page_first 2882
_journal_page_last 2884
_journal_paper_doi 10.1039/b802730g
_journal_year 2008
_chemical_formula_sum 'C32 H35 Br3 N4'
_chemical_formula_weight 715.37
_chemical_name_systematic
;
?
;
_space_group_IT_number 2
_symmetry_cell_setting triclinic
_symmetry_space_group_name_Hall '-P 1'
_symmetry_space_group_name_H-M 'P -1'
_atom_sites_solution_hydrogens geom
_atom_sites_solution_primary direct
_atom_sites_solution_secondary difmap
_audit_creation_method SHELXL-97
_cell_angle_alpha 96.076(2)
_cell_angle_beta 91.373(2)
_cell_angle_gamma 94.714(2)
_cell_formula_units_Z 1
_cell_length_a 5.3757(5)
_cell_length_b 10.3624(9)
_cell_length_c 13.4652(12)
_cell_measurement_reflns_used 3053
_cell_measurement_temperature 100(2)
_cell_measurement_theta_max 27.40
_cell_measurement_theta_min 2.625
_cell_volume 742.94(12)
_computing_cell_refinement SMART
_computing_data_collection 'SMART (Bruker, 2001)'
_computing_data_reduction 'SAINT (Bruker, 2001)'
_computing_molecular_graphics 'SHELXTL (Bruker, 2001)'
_computing_publication_material SHELXTL
_computing_structure_refinement 'SHELXL-97 (Sheldrick, 1997)'
_computing_structure_solution 'SHELXS-97 (Sheldrick, 1997)'
_diffrn_ambient_temperature 100(2)
_diffrn_detector_area_resol_mean 8.366
_diffrn_measured_fraction_theta_full 1.000
_diffrn_measured_fraction_theta_max 1.000
_diffrn_measurement_device_type 'CCD area detector'
_diffrn_measurement_method '\p and \w scans'
_diffrn_radiation_monochromator graphite
_diffrn_radiation_source 'fine-focus sealed tube'
_diffrn_radiation_type MoK\a
_diffrn_radiation_wavelength 0.71073
_diffrn_reflns_av_R_equivalents 0.0296
_diffrn_reflns_av_sigmaI/netI 0.0423
_diffrn_reflns_limit_h_max 6
_diffrn_reflns_limit_h_min -6
_diffrn_reflns_limit_k_max 12
_diffrn_reflns_limit_k_min -12
_diffrn_reflns_limit_l_max 16
_diffrn_reflns_limit_l_min -16
_diffrn_reflns_number 6513
_diffrn_reflns_theta_full 25.68
_diffrn_reflns_theta_max 25.68
_diffrn_reflns_theta_min 1.52
_diffrn_standards_decay_% 0
_diffrn_standards_interval_time 1110
_diffrn_standards_number 76
_exptl_absorpt_coefficient_mu 4.101
_exptl_absorpt_correction_T_max 0.6845
_exptl_absorpt_correction_T_min 0.2777
_exptl_absorpt_correction_type empirical
_exptl_absorpt_process_details 'SADABS; Sheldrick 1996'
_exptl_crystal_colour violet
_exptl_crystal_density_diffrn 1.599
_exptl_crystal_density_meas ?
_exptl_crystal_density_method .
_exptl_crystal_description needle
_exptl_crystal_F_000 360
_exptl_crystal_size_max 0.42
_exptl_crystal_size_mid 0.10
_exptl_crystal_size_min 0.10
_refine_diff_density_max 1.574
_refine_diff_density_min -1.553
_refine_diff_density_rms 0.130
_refine_ls_extinction_method none
_refine_ls_goodness_of_fit_ref 1.162
_refine_ls_hydrogen_treatment constr
_refine_ls_matrix_type full
_refine_ls_number_parameters 183
_refine_ls_number_reflns 2837
_refine_ls_number_restraints 0
_refine_ls_restrained_S_all 1.162
_refine_ls_R_factor_all 0.1176
_refine_ls_R_factor_gt 0.1091
_refine_ls_shift/su_max 0.000
_refine_ls_shift/su_mean 0.000
_refine_ls_structure_factor_coef Fsqd
_refine_ls_weighting_details 'calc w=1/[\s^2^(Fo^2^)+(0.0404P)^2^+7.6683P] where P=(Fo^2^+2Fc^2^)/3'
_refine_ls_weighting_scheme calc
_refine_ls_wR_factor_gt 0.2413
_refine_ls_wR_factor_ref 0.2459
_reflns_number_gt 2515
_reflns_number_total 2837
_reflns_threshold_expression >2\s(I)
_cod_data_source_file b802730g.txt
_cod_data_source_block Tribromoporphycene
_cod_database_code 7103187

loop_
_symmetry_equiv_pos_as_xyz
'x, y, z'
'-x, -y, -z'

loop_
_atom_site_label
_atom_site_type_symbol
_atom_site_fract_x
_atom_site_fract_y
_atom_site_fract_z
_atom_site_U_iso_or_equiv
_atom_site_adp_type
_atom_site_occupancy
_atom_site_symmetry_multiplicity
_atom_site_calc_flag
_atom_site_refinement_flags
_atom_site_disorder_assembly
_atom_site_disorder_group
Br1 Br -0.1627(4) 0.0182(2) 0.58912(14) 0.0957(7) Uani 0.75 1 d P . .
Br2 Br 0.2688(3) 0.22626(17) 0.65207(10) 0.0702(5) Uani 0.75 1 d P . .
C1 C -0.4072(15) -0.1200(7) 0.8326(7) 0.046(2) Uani 1 1 d . . .
C2 C -0.4144(16) -0.1021(7) 0.7309(7) 0.047(2) Uani 1 1 d . . .
C3 C -0.2153(17) -0.0194(8) 0.7150(7) 0.048(2) Uani 1 1 d . . .
H3 H -0.1722 0.0096 0.6525 0.058 Uiso 0.25 1 calc PR . .
C4 C -0.0807(15) 0.0172(8) 0.8074(7) 0.0426(19) Uani 1 1 d . . .
C5 C 0.1380(15) 0.1004(7) 0.8359(6) 0.0402(18) Uani 1 1 d . . .
C6 C 0.2966(15) 0.1844(8) 0.7826(7) 0.0447(19) Uani 1 1 d . . .
H6 H 0.2725 0.1988 0.7147 0.054 Uiso 0.25 1 calc PR . .
C7 C 0.4875(15) 0.2403(7) 0.8447(7) 0.044(2) Uani 1 1 d . . .
C8 C 0.4411(14) 0.1939(7) 0.9378(7) 0.043(2) Uani 1 1 d . . .
C9 C 0.5984(15) 0.2278(7) 1.0241(7) 0.048(2) Uani 1 1 d . . .
H9 H 0.7435 0.2827 1.0135 0.057 Uiso 1 1 calc R . .
C10 C 0.5802(15) 0.1963(8) 1.1189(7) 0.048(2) Uani 1 1 d . . .
H10 H 0.7154 0.2348 1.1616 0.058 Uiso 1 1 calc R . .
C11 C -0.6061(18) -0.1684(9) 0.6528(8) 0.059(3) Uani 1 1 d . . .
H11A H -0.7722 -0.1740 0.6831 0.070 Uiso 1 1 calc R . .
H11B H -0.6154 -0.1138 0.5970 0.070 Uiso 1 1 calc R . .
C12 C -0.5484(16) -0.3015(8) 0.6122(7) 0.047(2) Uani 1 1 d . . .
H12A H -0.5359 -0.3562 0.6679 0.057 Uiso 1 1 calc R . .
H12B H -0.3849 -0.2962 0.5800 0.057 Uiso 1 1 calc R . .
C13 C -0.7486(18) -0.3653(10) 0.5362(7) 0.061(3) Uani 1 1 d . . .
H13A H -0.9109 -0.3702 0.5678 0.091 Uiso 1 1 calc R . .
H13B H -0.7070 -0.4533 0.5123 0.091 Uiso 1 1 calc R . .
H13C H -0.7564 -0.3133 0.4797 0.091 Uiso 1 1 calc R . .
C14 C 0.7016(16) 0.3327(8) 0.8208(8) 0.051(2) Uani 1 1 d . . .
H14A H 0.7331 0.3174 0.7485 0.062 Uiso 1 1 calc R . .
H14B H 0.8533 0.3139 0.8579 0.062 Uiso 1 1 calc R . .
C15 C 0.6573(15) 0.4740(8) 0.8465(8) 0.049(2) Uani 1 1 d . . .
H15A H 0.6236 0.4899 0.9185 0.059 Uiso 1 1 calc R . .
H15B H 0.5084 0.4942 0.8082 0.059 Uiso 1 1 calc R . .
C16 C 0.8821(17) 0.5636(10) 0.8225(9) 0.062(3) Uani 1 1 d . . .
H16A H 1.0330 0.5375 0.8545 0.093 Uiso 1 1 calc R . .
H16B H 0.8569 0.6537 0.8477 0.093 Uiso 1 1 calc R . .
H16C H 0.9010 0.5573 0.7500 0.093 Uiso 1 1 calc R . .
N1 N -0.2003(12) -0.0469(6) 0.8777(5) 0.0396(15) Uani 1 1 d . . .
H1 H -0.1540 -0.0426 0.9411 0.047 Uiso 0.50 1 calc PR . .
N2 N 0.2294(12) 0.1092(6) 0.9312(5) 0.0389(15) Uani 1 1 d . . .
H2 H 0.1651 0.0683 0.9798 0.047 Uiso 0.50 1 calc PR . .

loop_
_atom_site_aniso_label
_atom_site_aniso_U_11
_atom_site_aniso_U_22
_atom_site_aniso_U_33
_atom_site_aniso_U_23
_atom_site_aniso_U_13
_atom_site_aniso_U_12
Br1 0.1048(14) 0.1057(14) 0.0774(12) 0.0347(10) -0.0389(10) -0.0055(11)
Br2 0.0573(8) 0.1008(12) 0.0520(8) 0.0222(7) 0.0131(6) -0.0173(7)
C1 0.039(4) 0.025(4) 0.072(6) -0.003(4) -0.013(4) 0.006(3)
C2 0.049(5) 0.025(4) 0.065(6) -0.010(4) -0.025(4) 0.011(3)
C3 0.051(5) 0.038(4) 0.053(5) -0.007(4) -0.021(4) 0.011(4)
C4 0.044(4) 0.031(4) 0.052(5) -0.004(3) -0.007(4) 0.006(3)
C5 0.037(4) 0.029(4) 0.053(5) -0.003(3) -0.005(3) 0.007(3)
C6 0.041(4) 0.033(4) 0.059(5) -0.002(4) 0.007(4) 0.005(3)
C7 0.035(4) 0.025(4) 0.071(6) -0.004(4) 0.005(4) 0.004(3)
C8 0.033(4) 0.029(4) 0.064(5) -0.011(4) -0.007(4) 0.002(3)
C9 0.038(4) 0.026(4) 0.074(6) -0.009(4) -0.015(4) -0.003(3)
C10 0.037(4) 0.031(4) 0.071(6) -0.011(4) -0.020(4) 0.005(3)
C11 0.050(5) 0.049(5) 0.074(7) -0.004(5) -0.031(5) 0.008(4)
C12 0.044(5) 0.048(5) 0.047(5) -0.006(4) -0.015(4) 0.002(4)
C13 0.046(5) 0.070(7) 0.059(6) -0.015(5) -0.011(4) -0.004(5)
C14 0.039(4) 0.037(4) 0.074(6) -0.010(4) 0.006(4) -0.001(4)
C15 0.036(4) 0.033(4) 0.079(6) 0.003(4) 0.004(4) 0.006(3)
C16 0.037(5) 0.050(5) 0.099(8) 0.012(5) 0.003(5) 0.001(4)
N1 0.037(3) 0.020(3) 0.059(4) -0.008(3) -0.004(3) 0.003(3)
N2 0.037(3) 0.021(3) 0.054(4) -0.010(3) -0.006(3) -0.002(2)

loop_
_atom_type_symbol
_atom_type_description
_atom_type_scat_dispersion_real
_atom_type_scat_dispersion_imag
_atom_type_scat_source
C C 0.0033 0.0016 'International Tables Vol C Tables 4.2.6.8 and 6.1.1.4'
H H 0.0000 0.0000 'International Tables Vol C Tables 4.2.6.8 and 6.1.1.4'
N N 0.0061 0.0033 'International Tables Vol C Tables 4.2.6.8 and 6.1.1.4'
Br Br -0.2901 2.4595 'International Tables Vol C Tables 4.2.6.8 and 6.1.1.4'

loop_
_geom_angle_atom_site_label_1
_geom_angle_atom_site_label_2
_geom_angle_atom_site_label_3
_geom_angle
_geom_angle_site_symmetry_1
_geom_angle_site_symmetry_3
_geom_angle_publ_flag
N1 C1 C10 125.4(9) . 2_557 ?
N1 C1 C2 108.4(8) . . ?
C10 C1 C2 126.2(8) 2_557 . ?
C3 C2 C1 107.2(7) . . ?
C3 C2 C11 126.8(9) . . ?
C1 C2 C11 125.9(9) . . ?
C2 C3 C4 108.7(9) . . ?
C2 C3 Br1 118.3(7) . . ?
C4 C3 Br1 133.0(7) . . ?
N1 C4 C5 119.1(8) . . ?
N1 C4 C3 107.2(7) . . ?
C5 C4 C3 133.7(9) . . ?
N2 C5 C4 119.4(8) . . ?
N2 C5 C6 107.8(7) . . ?
C4 C5 C6 132.7(8) . . ?
C7 C6 C5 109.1(8) . . ?
C7 C6 Br2 120.5(7) . . ?
C5 C6 Br2 130.4(6) . . ?
C6 C7 C8 105.3(7) . . ?
C6 C7 C14 127.9(9) . . ?
C8 C7 C14 126.8(8) . . ?
N2 C8 C7 110.4(7) . . ?
N2 C8 C9 125.7(9) . . ?
C7 C8 C9 123.9(8) . . ?
C10 C9 C8 131.9(8) . . ?
C9 C10 C1 134.1(8) . 2_557 ?
C12 C11 C2 113.5(7) . . ?
C11 C12 C13 111.6(8) . . ?
C7 C14 C15 113.4(7) . . ?
C14 C15 C16 111.3(7) . . ?
C4 N1 C1 108.4(7) . . ?
C5 N2 C8 107.3(7) . . ?

loop_
_geom_bond_atom_site_label_1
_geom_bond_atom_site_label_2
_geom_bond_distance
_geom_bond_site_symmetry_2
_geom_bond_publ_flag
Br1 C3 1.802(10) . ?
Br2 C6 1.860(9) . ?
C1 N1 1.382(10) . ?
C1 C10 1.391(13) 2_557 ?
C1 C2 1.401(13) . ?
C2 C3 1.351(13) . ?
C2 C11 1.523(11) . ?
C3 C4 1.424(11) . ?
C4 N1 1.357(11) . ?
C4 C5 1.419(11) . ?
C5 N2 1.354(11) . ?
C5 C6 1.428(12) . ?
C6 C7 1.359(12) . ?
C7 C8 1.410(13) . ?
C7 C14 1.499(11) . ?
C8 N2 1.374(10) . ?
C8 C9 1.416(12) . ?
C9 C10 1.354(13) . ?
C10 C1 1.391(13) 2_557 ?
C11 C12 1.489(12) . ?
C12 C13 1.526(11) . ?
C14 C15 1.509(11) . ?
C15 C16 1.525(12) . ?
